data_7203657
loop_
_publ_author_name
'Burke, Nichola J.'
'Burrows, Andrew D.'
'Mahon, Mary F.'
'Warren, John E.'

_publ_section_title
;
 Structural manipulation through control of hydrogen bonding faces: the
 effects of cation substitution on the guanidinium sulfonate structure
;
_journal_issue 12
_journal_name_full CrystEngComm
_journal_page_first 931
_journal_paper_doi 10.1039/b612883a
_journal_volume 8
_journal_year 2006
_chemical_formula_sum 'C13 H17 N3 O3 S'
_chemical_formula_weight 295.36
_chemical_name_systematic
;
?
;
_space_group_IT_number 61
_symmetry_cell_setting orthorhombic
_symmetry_space_group_name_Hall '-P 2ac 2ab'
_symmetry_space_group_name_H-M 'P b c a'
_atom_sites_solution_hydrogens geom
_atom_sites_solution_primary direct
_atom_sites_solution_secondary difmap
_audit_creation_method SHELXL-97
_cell_angle_alpha 90.00
_cell_angle_beta 90.00
_cell_angle_gamma 90.00
_cell_formula_units_Z 16
_cell_length_a 54.44(3)
_cell_length_b 10.652(4)
_cell_length_c 10.105(3)
_cell_measurement_temperature 150(2)
_cell_volume 5860(4)
_computing_cell_refinement 'Bruker SAINT V7.06a'
_computing_data_collection 'Bruker SMART'
_computing_data_reduction 'Bruker SAINT'
_computing_molecular_graphics 'ORTEX (P.McArdle, 1995)'
_computing_publication_material 'SHELXL-97/2 (Sheldrick,1997)'
_computing_structure_refinement 'Bruker SHELXTL'
_computing_structure_solution 'Bruker SHELXTL'
_diffrn_ambient_temperature 150(2)
_diffrn_measured_fraction_theta_full 0.892
_diffrn_measured_fraction_theta_max 0.892
_diffrn_measurement_device_type 'Bruker SMART CCD diffractometer'
_diffrn_measurement_method '\w rotation with narrow frames'
_diffrn_radiation_monochromator 'Silicon 111'
_diffrn_radiation_source 'Daresbury SRS station 9.8'
_diffrn_radiation_type Synchrotron
_diffrn_radiation_wavelength 0.68940
_diffrn_reflns_av_R_equivalents 0.0998
_diffrn_reflns_av_sigmaI/netI 0.0818
_diffrn_reflns_limit_h_max 74
_diffrn_reflns_limit_h_min -42
_diffrn_reflns_limit_k_max 9
_diffrn_reflns_limit_k_min -15
_diffrn_reflns_limit_l_max 14
_diffrn_reflns_limit_l_min -13
_diffrn_reflns_number 18809
_diffrn_reflns_theta_full 29.57
_diffrn_reflns_theta_max 29.57
_diffrn_reflns_theta_min 3.45
_exptl_absorpt_coefficient_mu 0.232
_exptl_absorpt_correction_T_max 1.00
_exptl_absorpt_correction_T_min 0.99
_exptl_absorpt_correction_type multi-scan
_exptl_absorpt_process_details
;
?
;
_exptl_crystal_colour Colourless
_exptl_crystal_density_diffrn 1.339
_exptl_crystal_density_method 'not measured'
_exptl_crystal_description Needle
_exptl_crystal_F_000 2496
_exptl_crystal_size_max 0.06
_exptl_crystal_size_mid 0.01
_exptl_crystal_size_min 0.01
_refine_diff_density_max 0.483
_refine_diff_density_min -0.630
_refine_diff_density_rms 0.098
_refine_ls_extinction_method none
_refine_ls_goodness_of_fit_ref 1.024
_refine_ls_hydrogen_treatment constr
_refine_ls_matrix_type full
_refine_ls_number_parameters 365
_refine_ls_number_reflns 8026
_refine_ls_number_restraints 0
_refine_ls_restrained_S_all 1.024
_refine_ls_R_factor_all 0.0990
_refine_ls_R_factor_gt 0.0628
_refine_ls_shift/su_max 0.001
_refine_ls_shift/su_mean 0.000
_refine_ls_structure_factor_coef Fsqd
_refine_ls_weighting_details 'calc w=1/[\s^2^(Fo^2^)+(0.0806P)^2^+0.0000P] where P=(Fo^2^+2Fc^2^)/3'
_refine_ls_weighting_scheme calc
_refine_ls_wR_factor_gt 0.1528
_refine_ls_wR_factor_ref 0.1685
_reflns_number_gt 5251
_reflns_number_total 8026
_reflns_threshold_expression >2sigma(I)
_cod_data_source_file b612883a.txt
_cod_data_source_block compound_2c_bath77
_cod_depositor_comments
;
The following automatic conversions were performed:
'_symmetry_cell_setting' value 'Orthorhombic' changed to 'orthorhombic'
according to '/home/saulius/struct/CIF-dictionaries/cif_core.dic'
dictionary named 'cif_core.dic' version 2.4.1 from
2010-06-29.

'_exptl_absorpt_correction_type' value 'Multi-Scan' changed
to 'multi-scan' according to
'/home/saulius/struct/CIF-dictionaries/cif_core.dic' dictionary named
'cif_core.dic' version 2.4.1 from 2010-06-29.

Automatic conversion script
Id: cif_fix_enum 1527 2010-12-29 10:47:43Z saulius 
;
_cod_original_sg_symbol_H-M Pbca
_cod_database_code 7203657

loop_
_symmetry_equiv_pos_as_xyz
'x, y, z'
'-x+1/2, -y, z+1/2'
'x+1/2, -y+1/2, -z'
'-x, y+1/2, -z+1/2'
'-x, -y, -z'
'x-1/2, y, -z-1/2'
'-x-1/2, y-1/2, z'
'x, -y-1/2, z-1/2'

loop_
_atom_site_label
_atom_site_type_symbol
_atom_site_fract_x
_atom_site_fract_y
_atom_site_fract_z
_atom_site_U_iso_or_equiv
_atom_site_adp_type
_atom_site_occupancy
_atom_site_symmetry_multiplicity
_atom_site_calc_flag
_atom_site_refinement_flags
_atom_site_disorder_assembly
_atom_site_disorder_group
S1 S 0.044395(11) 0.53680(5) 0.74739(6) 0.02324(14) Uani 1 1 d . . .
S2 S 0.205524(10) 0.51354(5) 0.55765(5) 0.01938(13) Uani 1 1 d . . .
O1 O 0.02908(3) 0.59692(16) 0.84841(15) 0.0262(4) Uani 1 1 d . . .
O2 O 0.04261(3) 0.60394(16) 0.62130(16) 0.0304(4) Uani 1 1 d . . .
O3 O 0.04046(4) 0.40352(17) 0.73520(19) 0.0382(5) Uani 1 1 d . . .
O4 O 0.21019(3) 0.59448(16) 0.44371(16) 0.0284(4) Uani 1 1 d . . .
O5 O 0.20181(3) 0.58901(16) 0.67730(15) 0.0262(4) Uani 1 1 d . . .
O6 O 0.22357(3) 0.41553(16) 0.5748(2) 0.0332(4) Uani 1 1 d . . .
N1 N 0.02683(4) 0.86883(19) 0.85493(19) 0.0287(5) Uani 1 1 d . . .
H1B H 0.0264 0.9096 0.9306 0.034 Uiso 1 1 calc R . .
H1A H 0.0263 0.7863 0.8541 0.034 Uiso 1 1 calc R . .
N2 N 0.02900(4) 0.86751(19) 0.62802(18) 0.0279(5) Uani 1 1 d . . .
H2B H 0.0300 0.9073 0.5519 0.033 Uiso 1 1 calc R . .
H2A H 0.0284 0.7850 0.6297 0.033 Uiso 1 1 calc R . .
N3 N 0.02922(4) 1.05708(18) 0.74051(19) 0.0232(4) Uani 1 1 d . . .
N4 N 0.21776(4) 0.86335(18) 0.44202(19) 0.0245(4) Uani 1 1 d . . .
H4B H 0.2184 0.9055 0.3672 0.029 Uiso 1 1 calc R . .
H4A H 0.2160 0.7812 0.4409 0.029 Uiso 1 1 calc R . .
N5 N 0.21850(4) 0.85712(17) 0.66953(18) 0.0217(4) Uani 1 1 d . . .
H5B H 0.2196 0.8951 0.7466 0.026 Uiso 1 1 calc R . .
H5A H 0.2167 0.7751 0.6660 0.026 Uiso 1 1 calc R . .
N6 N 0.22223(4) 1.04813(17) 0.56122(18) 0.0197(4) Uani 1 1 d . . .
C1 C 0.07527(5) 0.5555(2) 0.7999(2) 0.0236(5) Uani 1 1 d . . .
C2 C 0.09385(5) 0.4889(3) 0.7301(3) 0.0349(6) Uani 1 1 d . . .
H2 H 0.0897 0.4370 0.6569 0.042 Uiso 1 1 calc R . .
C3 C 0.11800(6) 0.5003(3) 0.7696(3) 0.0387(7) Uani 1 1 d . . .
H3 H 0.1304 0.4562 0.7228 0.046 Uiso 1 1 calc R . .
C4 C 0.12463(5) 0.5766(3) 0.8787(3) 0.0311(6) Uani 1 1 d . . .
C5 C 0.14964(5) 0.5898(3) 0.9214(3) 0.0444(7) Uani 1 1 d . . .
H5 H 0.1623 0.5449 0.8773 0.053 Uiso 1 1 calc R . .
C6 C 0.15526(6) 0.6656(4) 1.0238(3) 0.0493(8) Uani 1 1 d . . .
H6 H 0.1719 0.6726 1.0518 0.059 Uiso 1 1 calc R . .
C7 C 0.13698(5) 0.7345(4) 1.0899(3) 0.0483(8) Uani 1 1 d . . .
H7 H 0.1414 0.7884 1.1610 0.058 Uiso 1 1 calc R . .
C8 C 0.11275(5) 0.7243(3) 1.0521(3) 0.0424(7) Uani 1 1 d . . .
H8 H 0.1005 0.7703 1.0979 0.051 Uiso 1 1 calc R . .
C9 C 0.10617(5) 0.6455(2) 0.9453(2) 0.0279(5) Uani 1 1 d . . .
C10 C 0.08128(4) 0.6321(2) 0.9035(2) 0.0264(5) Uani 1 1 d . . .
H10 H 0.0687 0.6770 0.9483 0.032 Uiso 1 1 calc R . .
C11 C 0.17708(4) 0.4373(2) 0.5251(2) 0.0228(5) Uani 1 1 d . . .
C12 C 0.17189(5) 0.3220(2) 0.5892(3) 0.0315(6) Uani 1 1 d . . .
H12 H 0.1836 0.2860 0.6476 0.038 Uiso 1 1 calc R . .
C13 C 0.14998(5) 0.2624(3) 0.5669(3) 0.0423(7) Uani 1 1 d . . .
H13 H 0.1467 0.1847 0.6097 0.051 Uiso 1 1 calc R . .
C14 C 0.13216(5) 0.3139(3) 0.4819(3) 0.0410(7) Uani 1 1 d . . .
C15 C 0.10886(6) 0.2558(4) 0.4576(4) 0.0614(11) Uani 1 1 d . . .
H15 H 0.1051 0.1785 0.4999 0.074 Uiso 1 1 calc R . .
C16 C 0.09210(6) 0.3081(5) 0.3763(5) 0.0737(14) Uani 1 1 d . . .
H16 H 0.0769 0.2665 0.3610 0.088 Uiso 1 1 calc R . .
C17 C 0.09677(7) 0.4219(5) 0.3148(5) 0.0777(14) Uani 1 1 d . . .
H17 H 0.0847 0.4581 0.2584 0.093 Uiso 1 1 calc R . .
C18 C 0.11888(6) 0.4829(4) 0.3350(4) 0.0596(10) Uani 1 1 d . . .
H18 H 0.1219 0.5612 0.2930 0.072 Uiso 1 1 calc R . .
C19 C 0.13707(5) 0.4296(3) 0.4179(3) 0.0398(7) Uani 1 1 d . . .
C20 C 0.16019(5) 0.4896(3) 0.4413(3) 0.0331(6) Uani 1 1 d . . .
H20 H 0.1639 0.5666 0.3982 0.040 Uiso 1 1 calc R . .
C21 C 0.02836(4) 0.9324(2) 0.7410(2) 0.0215(4) Uani 1 1 d . . .
C22 C 0.03203(5) 1.1246(2) 0.6151(2) 0.0299(6) Uani 1 1 d . . .
H22A H 0.0462 1.0911 0.5669 0.045 Uiso 1 1 calc R . .
H22B H 0.0346 1.2141 0.6330 0.045 Uiso 1 1 calc R . .
H22C H 0.0172 1.1138 0.5616 0.045 Uiso 1 1 calc R . .
C23 C 0.02454(5) 1.1267(2) 0.8635(2) 0.0296(5) Uani 1 1 d . . .
H23A H 0.0088 1.1003 0.9009 0.044 Uiso 1 1 calc R . .
H23B H 0.0240 1.2169 0.8444 0.044 Uiso 1 1 calc R . .
H23C H 0.0377 1.1095 0.9271 0.044 Uiso 1 1 calc R . .
C24 C 0.21955(4) 0.9241(2) 0.5576(2) 0.0181(4) Uani 1 1 d . . .
C25 C 0.22429(5) 1.1199(2) 0.4380(2) 0.0284(5) Uani 1 1 d . . .
H25A H 0.2389 1.0925 0.3892 0.043 Uiso 1 1 calc R . .
H25B H 0.2257 1.2095 0.4586 0.043 Uiso 1 1 calc R . .
H25C H 0.2096 1.1058 0.3837 0.043 Uiso 1 1 calc R . .
C26 C 0.22693(5) 1.1112(2) 0.6876(2) 0.0265(5) Uani 1 1 d . . .
H26A H 0.2128 1.0992 0.7465 0.040 Uiso 1 1 calc R . .
H26B H 0.2294 1.2011 0.6721 0.040 Uiso 1 1 calc R . .
H26C H 0.2417 1.0754 0.7286 0.040 Uiso 1 1 calc R . .

loop_
_atom_site_aniso_label
_atom_site_aniso_U_11
_atom_site_aniso_U_22
_atom_site_aniso_U_33
_atom_site_aniso_U_23
_atom_site_aniso_U_13
_atom_site_aniso_U_12
S1 0.0326(3) 0.0199(3) 0.0172(3) -0.0009(2) -0.0034(2) -0.0011(2)
S2 0.0245(3) 0.0178(2) 0.0159(3) -0.00061(19) -0.0005(2) -0.0012(2)
O1 0.0281(9) 0.0320(9) 0.0185(8) 0.0000(7) -0.0032(7) -0.0015(7)
O2 0.0444(11) 0.0314(9) 0.0153(8) 0.0021(7) -0.0029(7) 0.0023(8)
O3 0.0505(12) 0.0211(9) 0.0429(11) -0.0036(8) -0.0069(9) -0.0066(8)
O4 0.0431(10) 0.0268(8) 0.0152(8) 0.0009(7) 0.0025(7) -0.0082(8)
O5 0.0381(10) 0.0262(8) 0.0142(8) -0.0046(6) -0.0018(7) -0.0054(7)
O6 0.0260(9) 0.0227(8) 0.0509(12) 0.0009(8) -0.0022(8) 0.0021(7)
N1 0.0440(13) 0.0246(10) 0.0175(10) 0.0019(8) -0.0023(9) -0.0002(9)
N2 0.0479(13) 0.0214(10) 0.0144(9) -0.0008(8) -0.0017(9) -0.0030(9)
N3 0.0296(11) 0.0222(9) 0.0179(9) 0.0006(8) -0.0011(8) -0.0015(8)
N4 0.0378(12) 0.0204(9) 0.0153(9) 0.0003(8) -0.0019(8) -0.0015(8)
N5 0.0310(11) 0.0175(9) 0.0165(9) 0.0002(7) -0.0017(8) -0.0006(8)
N6 0.0271(10) 0.0179(8) 0.0141(9) 0.0012(7) 0.0001(7) 0.0014(7)
C1 0.0324(13) 0.0198(11) 0.0184(11) 0.0024(9) 0.0019(9) -0.0008(9)
C2 0.0417(16) 0.0360(14) 0.0271(13) -0.0063(11) 0.0034(11) 0.0041(12)
C3 0.0376(16) 0.0425(15) 0.0360(15) -0.0059(12) 0.0063(12) 0.0116(12)
C4 0.0314(14) 0.0345(13) 0.0274(13) 0.0009(11) 0.0043(11) 0.0039(11)
C5 0.0285(15) 0.0555(19) 0.0493(18) -0.0006(15) 0.0024(13) 0.0072(13)
C6 0.0262(15) 0.072(2) 0.0493(18) 0.0002(17) -0.0011(13) -0.0041(15)
C7 0.0335(15) 0.066(2) 0.0457(18) -0.0165(16) -0.0044(13) -0.0109(15)
C8 0.0305(14) 0.0566(19) 0.0402(16) -0.0156(14) 0.0016(12) -0.0059(13)
C9 0.0285(13) 0.0311(12) 0.0242(12) -0.0003(10) 0.0029(10) -0.0012(10)
C10 0.0261(12) 0.0281(12) 0.0249(12) -0.0042(10) 0.0043(9) 0.0004(10)
C11 0.0244(12) 0.0234(11) 0.0206(11) -0.0047(9) 0.0005(9) 0.0008(9)
C12 0.0305(13) 0.0237(12) 0.0402(15) 0.0015(11) 0.0036(11) -0.0012(10)
C13 0.0348(15) 0.0297(13) 0.062(2) -0.0059(14) 0.0086(14) -0.0067(12)
C14 0.0262(14) 0.0405(16) 0.0562(19) -0.0220(14) 0.0044(12) -0.0043(12)
C15 0.0305(16) 0.058(2) 0.096(3) -0.040(2) 0.0094(17) -0.0095(15)
C16 0.0289(18) 0.084(3) 0.109(3) -0.053(3) -0.011(2) -0.0022(18)
C17 0.039(2) 0.107(4) 0.087(3) -0.035(3) -0.030(2) 0.013(2)
C18 0.0446(19) 0.072(2) 0.062(2) -0.0103(19) -0.0262(17) 0.0081(17)
C19 0.0275(14) 0.0520(18) 0.0399(16) -0.0138(14) -0.0063(11) 0.0018(12)
C20 0.0331(14) 0.0363(14) 0.0298(14) -0.0028(11) -0.0051(11) -0.0003(11)
C21 0.0225(11) 0.0245(11) 0.0173(10) -0.0006(9) -0.0018(8) 0.0009(8)
C22 0.0455(15) 0.0224(12) 0.0218(12) 0.0029(9) 0.0025(11) -0.0046(10)
C23 0.0392(15) 0.0253(12) 0.0244(12) -0.0067(10) 0.0030(10) -0.0015(10)
C24 0.0198(10) 0.0195(10) 0.0151(10) -0.0001(8) -0.0007(8) 0.0007(8)
C25 0.0413(15) 0.0230(11) 0.0209(12) 0.0041(9) 0.0034(10) 0.0001(10)
C26 0.0407(15) 0.0194(11) 0.0193(11) -0.0017(9) -0.0051(10) -0.0003(10)

loop_
_atom_type_symbol
_atom_type_description
_atom_type_scat_dispersion_real
_atom_type_scat_dispersion_imag
_atom_type_scat_source
C C 0.0033 0.0016 'International Tables Vol C Tables 4.2.6.8 and 6.1.1.4'
H H 0.0000 0.0000 'International Tables Vol C Tables 4.2.6.8 and 6.1.1.4'
N N 0.0061 0.0033 'International Tables Vol C Tables 4.2.6.8 and 6.1.1.4'
O O 0.0106 0.0060 'International Tables Vol C Tables 4.2.6.8 and 6.1.1.4'
S S 0.1246 0.1234 'International Tables Vol C Tables 4.2.6.8 and 6.1.1.4'

loop_
_geom_angle_atom_site_label_1
_geom_angle_atom_site_label_2
_geom_angle_atom_site_label_3
_geom_angle
_geom_angle_site_symmetry_1
_geom_angle_site_symmetry_3
_geom_angle_publ_flag
O3 S1 O2 113.39(11) . . ?
O3 S1 O1 113.93(11) . . ?
O2 S1 O1 110.79(10) . . ?
O3 S1 C1 106.09(12) . . ?
O2 S1 C1 105.55(11) . . ?
O1 S1 C1 106.36(11) . . ?
O6 S2 O4 113.77(11) . . ?
O6 S2 O5 113.05(11) . . ?
O4 S2 O5 110.51(10) . . ?
O6 S2 C11 106.52(11) . . ?
O4 S2 C11 105.96(11) . . ?
O5 S2 C11 106.41(10) . . ?
C21 N3 C22 119.86(19) . . ?
C21 N3 C23 119.68(19) . . ?
C22 N3 C23 120.09(19) . . ?
C24 N6 C26 119.89(18) . . ?
C24 N6 C25 120.24(19) . . ?
C26 N6 C25 119.21(18) . . ?
C10 C1 C2 120.5(2) . . ?
C10 C1 S1 121.52(19) . . ?
C2 C1 S1 117.98(19) . . ?
C3 C2 C1 119.3(3) . . ?
C2 C3 C4 121.3(3) . . ?
C9 C4 C3 119.1(2) . . ?
C9 C4 C5 118.7(3) . . ?
C3 C4 C5 122.2(3) . . ?
C6 C5 C4 120.3(3) . . ?
C5 C6 C7 121.1(3) . . ?
C8 C7 C6 120.3(3) . . ?
C7 C8 C9 120.1(3) . . ?
C8 C9 C4 119.4(2) . . ?
C8 C9 C10 121.8(2) . . ?
C4 C9 C10 118.8(2) . . ?
C1 C10 C9 120.9(2) . . ?
C20 C11 C12 120.1(2) . . ?
C20 C11 S2 120.88(19) . . ?
C12 C11 S2 118.99(19) . . ?
C13 C12 C11 120.0(3) . . ?
C12 C13 C14 121.4(3) . . ?
C13 C14 C19 119.2(3) . . ?
C13 C14 C15 123.2(3) . . ?
C19 C14 C15 117.6(3) . . ?
C16 C15 C14 121.7(4) . . ?
C15 C16 C17 120.7(3) . . ?
C18 C17 C16 120.3(4) . . ?
C17 C18 C19 120.5(4) . . ?
C18 C19 C14 119.1(3) . . ?
C18 C19 C20 122.2(3) . . ?
C14 C19 C20 118.6(3) . . ?
C11 C20 C19 120.7(3) . . ?
N3 C21 N2 120.9(2) . . ?
N3 C21 N1 120.8(2) . . ?
N2 C21 N1 118.4(2) . . ?
N6 C24 N5 120.7(2) . . ?
N6 C24 N4 120.8(2) . . ?
N5 C24 N4 118.45(19) . . ?

loop_
_geom_bond_atom_site_label_1
_geom_bond_atom_site_label_2
_geom_bond_distance
_geom_bond_site_symmetry_2
_geom_bond_publ_flag
S1 O3 1.4411(19) . ?
S1 O2 1.4644(17) . ?
S1 O1 1.4654(18) . ?
S1 C1 1.774(3) . ?
S2 O6 1.4441(18) . ?
S2 O4 1.4607(17) . ?
S2 O5 1.4660(16) . ?
S2 C11 1.779(2) . ?
N1 C21 1.338(3) . ?
N2 C21 1.335(3) . ?
N3 C21 1.329(3) . ?
N3 C22 1.465(3) . ?
N3 C23 1.470(3) . ?
N4 C24 1.339(3) . ?
N5 C24 1.338(3) . ?
N6 C24 1.330(3) . ?
N6 C26 1.465(3) . ?
N6 C25 1.466(3) . ?
C1 C10 1.367(3) . ?
C1 C2 1.423(4) . ?
C2 C3 1.380(4) . ?
C3 C4 1.415(4) . ?
C4 C9 1.415(3) . ?
C4 C5 1.435(4) . ?
C5 C6 1.348(4) . ?
C6 C7 1.405(5) . ?
C7 C8 1.378(4) . ?
C8 C9 1.414(4) . ?
C9 C10 1.426(4) . ?
C11 C20 1.369(3) . ?
C11 C12 1.417(3) . ?
C12 C13 1.370(4) . ?
C13 C14 1.407(4) . ?
C14 C19 1.417(5) . ?
C14 C15 1.432(4) . ?
C15 C16 1.349(6) . ?
C16 C17 1.385(7) . ?
C17 C18 1.383(5) . ?
C18 C19 1.416(4) . ?
C19 C20 1.432(4) . ?
